data_2002060
loop_
_publ_author_name
'Blake, A. J.'
'Halcrow, M. A.'
'Schr\"oder, M.'

_publ_section_title
;
 [Rh([9]aneS~3~)(CO)(PPh~3~)]^+^.PF~6~^{-^}
;
_journal_issue 1
_journal_name_full 'Acta Crystallographica Section C'
_journal_page_first 85
_journal_page_last 87
_journal_paper_doi 10.1107/S0108270192004943
_journal_volume 49
_journal_year 1993
_chemical_formula_moiety 'C25 H27 O1 P1 Rh1 S3,F6 P1'
_chemical_formula_sum 'C25 H27 F6 O P2 Rh S3'
_chemical_formula_weight 718.45
_space_group_IT_number 62
_space_group_name_Hall '-P 2ac 2n'
_space_group_name_H-M_alt 'P n m a'
_symmetry_cell_setting orthorhombic
_symmetry_space_group_name_H-M 'P n m a'
_cell_angle_alpha 90
_cell_angle_beta 90
_cell_angle_gamma 90
_cell_formula_units_Z 4
_cell_length_a 12.4367(8)
_cell_length_b 12.7190(6)
_cell_length_c 18.0229(8)
_cell_volume 2850.9(3)
_diffrn_radiation_type Mo
_diffrn_radiation_wavelength 0.71073
_exptl_absorpt_coefficient_mu 0.968
_exptl_crystal_density_diffrn 1.674
_exptl_crystal_F_000 1448
_cod_data_source_file ha0111.cif
_cod_data_source_block ha0111_structure_1_of_1
_cod_original_cell_volume 2850.9
_cod_original_sg_symbol_H-M 'P nma'
_cod_original_formula_sum 'C25 H27 F6 O1 P2 Rh1 S3'
_cod_database_code 2002060

loop_
_space_group_symop_id
_space_group_symop_operation_xyz
1 x,y,z
2 -x+1/2,-y,z+1/2
3 x+1/2,-y+1/2,-z+1/2
4 -x,y+1/2,-z
5 -x,-y,-z
6 x+1/2,y,-z+1/2
7 -x+1/2,y+1/2,z+1/2
8 x,-y+1/2,z

loop_
_atom_site_label
_atom_site_fract_x
_atom_site_fract_y
_atom_site_fract_z
_atom_site_U_iso_or_equiv
Rh .10867(7) .2500 .13271(4) .0445(5)
S(1) .2894(3) .2500 .16778(17) .0637(16)
C(2) .3541(3) .3442(7) .1054(4) .054(2)
C(12) .3326(6) .3778(4) .1320(5) .064(2)
C(3) .2758(6) .4322(4) .0872(5) .068(2)
C(13) .3057(2) .3853(8) .0500(4) .074(2)
S(4) .15987(18) .37829(17) .03763(13) .0654(12)
C(5) .2304(9) .30018(10) -.0323(5) .124(3)
C(15) .1678(10) .30013(10) -.04745(19) .046(2)
P -.0708(2) .2500 .10245(16) .0411(14)
C(21) -.2535(4) .3784(3) .1130(3) .070(2)
C(22) -.3128(4) .4624(3) .1414(3) .095(2)
C(23) -.2651(4) .5326(3) .1909(3) .108(2)
C(24) -.1582(4) .5188(3) .2121(3) .106(2)
C(25) -.0989(4) .4349(3) .1837(3) .073(2)
C(26) -.1465(4) .3646(3) .1342(3) .048(2)
C(31) -.0935(5) .3436(3) -.0364(3) .053(2)
C(32) -.0953(5) .3428(3) -.1138(3) .068(2)
C(33) -.0966(5) .2500 -.1520(3) .072(2)
C(34) -.0923(5) .2500 .0025(3) .041(2)
C .0719(9) .2500 .2309(6) .065(2)
O .0521(7) .2500 .2921(4) .092(2)
P(1) .0478(3) .2500 -.3979(2) .0773(18)
F(1) -.0533(19) .2500 -.4265(18) .373(3)
F(2) .1549(13) .2500 -.4343(14) .186(3)
F(3) -.0644(13) .2500 -.3638(11) .153(3)
F(4) .0916(18) .2500 -.3174(9) .171(3)
F(5) .0038(16) .1405(13) -.3933(14) .264(3)
F(6) .1302(14) .1607(13) -.4068(12) .219(3)
F(7) .0203(15) .18961(15) -.4668(8) .247(3)
F(8) .012(2) .1809(19) -.3279(16) .162(3)
F(9) .0991(18) .1744(19) -.3531(14) .129(3)
H(2A) .3774 .3047 .0548 .0800
H(2B) .4245 .3766 .1319 .0800
H(12A) .4183 .3862 .1395 .0800
H(12B) .2915 .4397 .1617 .0800
H(3A) .3153 .4900 .0528 .0800
H(3B) .2491 .4689 .1381 .0800
H(13A) .3434 .3210 .0207 .0800
H(13B) .3351 .4590 .0282 .0800
H(5A) .3097 .2805 -.0122 .0800
H(5B) .2373 .3451 -.0830 .0800
H(15A) .2081 .3450 -.0900 .0800
H(15B) .0876 .2804 -.0658 .0800
H(21) -.2904 .3240 .0747 .0800
H(22) -.3956 .4730 .1250 .0800
H(23) -.3110 .5976 .2129 .0800
H(24) -.1212 .5732 .2504 .0800
H(25) -.0160 .4242 .2000 .0800
H(31) -.0926 .4174 -.0068 .0800
H(32) -.0958 .4160 -.1441 .0800
H(33) -.0973 .2499 -.2122 .0800

loop_
_geom_angle_atom_site_label_1
_geom_angle_atom_site_label_2
_geom_angle_atom_site_label_3
_geom_angle
S(1) Rh S(4) 86.51(8)
S(1) Rh P 178.03(9)
S(1) Rh C 88.8(3)
S(4) Rh S(4') 83.50(8)
S(4) Rh P 94.96(8)
S(4) Rh C 137.9(3)
P Rh C 89.2(3)
Rh C O 178.0(8)
Rh S(1) C(2) 104.9(3)
Rh S(1) C(12) 100.8(3)
C(2) S(1) C(12') 103.6(3)
C(12) S(1) C(2') 103.6(3)
Rh S(4) C(3) 96.5(2)
Rh S(4) C(13) 101.8(3)
Rh S(4) C(5) 104.2(3)
Rh S(4) C(15) 103.8(3)
C(3) S(4) C(5) 99.3(4)
C(13) S(4) C(15) 94.3(4)
Rh P C(26) 115.26(18)
Rh P C(34) 112.18(18)
C(26) P C(26') 105.8(2)
C(26) P C(34) 103.5(2)
P C(26) C(21) 120.4(3)
P C(26) C(25) 119.4(3)
P C(34) C(31) 120.1(3)
P C(34) C(31') 119.0(3)

loop_
_geom_bond_atom_site_label_1
_geom_bond_atom_site_label_2
_geom_bond_distance
Rh S(1) 2.335(3)
Rh S(4) 2.450(2)
Rh P 2.297(2)
Rh C 1.828(9)
C O 1.129(11)
P C(26) 1.828(5)
P C(34) 1.822(5)
